data_4337346
loop_
_publ_author_name
'Wickramasinghe, Lasantha A.'
'Sharp, Paul R.'

_publ_section_title
;
 Photoreduction of Pt(IV) Halo-Hydroxo Complexes: Possible Hypohalous Acid
 Elimination.
;
_journal_issue 3
_journal_name_full 'Inorganic chemistry'
_journal_page_first 1430
_journal_page_last 1442
_journal_paper_doi 10.1021/ic402358s
_journal_volume 53
_journal_year 2014
_chemical_formula_sum 'C26 H40 Cl2 O P2 Pt'
_chemical_formula_weight 696.51
_space_group_IT_number 2
_symmetry_cell_setting triclinic
_symmetry_Int_Tables_number 2
_symmetry_space_group_name_Hall '-P 1'
_symmetry_space_group_name_H-M 'P -1'
_atom_sites_solution_hydrogens geom
_atom_sites_solution_primary direct
_atom_sites_solution_secondary difmap
_audit_creation_method SHELXL-97
_cell_angle_alpha 78.159(2)
_cell_angle_beta 85.001(3)
_cell_angle_gamma 72.657(2)
_cell_formula_units_Z 4
_cell_length_a 12.626(3)
_cell_length_b 14.716(3)
_cell_length_c 16.237(4)
_cell_measurement_reflns_used 7857
_cell_measurement_temperature 173(2)
_cell_measurement_theta_max 23.7
_cell_measurement_theta_min 2.5
_cell_volume 2817.4(11)
_computing_cell_refinement 'APEX2 (Bruker AXS, 2008)'
_computing_data_collection 'APEX2 (Bruker AXS, 2008)'
_computing_data_reduction 'APEX2 (Bruker AXS, 2008)'
_computing_molecular_graphics 'X-SEED, Barbour, 2001'
_computing_publication_material 'CIFTAB (Sheldrick, 1997)'
_computing_structure_refinement 'SHELXL-97 (Sheldrick, 1997)'
_computing_structure_solution 'SHELXS-97 (Sheldrick, 1997)'
_diffrn_ambient_temperature 173(2)
_diffrn_measured_fraction_theta_full 0.980
_diffrn_measured_fraction_theta_max 0.980
_diffrn_measurement_device_type 'Bruker APEXII CCD area detector'
_diffrn_measurement_method 'omega scans'
_diffrn_radiation_monochromator graphite
_diffrn_radiation_type MoK\a
_diffrn_radiation_wavelength 0.71073
_diffrn_reflns_av_R_equivalents 0.0378
_diffrn_reflns_av_sigmaI/netI 0.0539
_diffrn_reflns_limit_h_max 16
_diffrn_reflns_limit_h_min -16
_diffrn_reflns_limit_k_max 19
_diffrn_reflns_limit_k_min -19
_diffrn_reflns_limit_l_max 21
_diffrn_reflns_limit_l_min -21
_diffrn_reflns_number 32561
_diffrn_reflns_theta_full 27.44
_diffrn_reflns_theta_max 27.44
_diffrn_reflns_theta_min 1.69
_diffrn_source 'fine-focus sealed tube'
_diffrn_standards_decay_% 0.0
_exptl_absorpt_coefficient_mu 5.300
_exptl_absorpt_correction_T_max 0.62
_exptl_absorpt_correction_T_min 0.47
_exptl_absorpt_correction_type multi-scan
_exptl_absorpt_process_details
;
 Data were corrected for decay and absorption using the program SADABS 
 (Sheldrick, G. M. (2003). SADABS. Version 2.10. University of
 G\"ottingen, Germany).
;
_exptl_crystal_colour Yellow
_exptl_crystal_density_diffrn 1.642
_exptl_crystal_density_method 'not measured'
_exptl_crystal_description Prism
_exptl_crystal_F_000 1384
_exptl_crystal_size_max 0.25
_exptl_crystal_size_mid 0.15
_exptl_crystal_size_min 0.10
_refine_diff_density_max 3.014
_refine_diff_density_min -1.166
_refine_diff_density_rms 0.135
_refine_ls_extinction_method none
_refine_ls_goodness_of_fit_ref 1.025
_refine_ls_hydrogen_treatment constr
_refine_ls_matrix_type full
_refine_ls_number_parameters 591
_refine_ls_number_reflns 12633
_refine_ls_number_restraints 0
_refine_ls_restrained_S_all 1.025
_refine_ls_R_factor_all 0.0703
_refine_ls_R_factor_gt 0.0411
_refine_ls_shift/su_max 0.005
_refine_ls_shift/su_mean 0.000
_refine_ls_structure_factor_coef Fsqd
_refine_ls_weighting_details 'calc w=1/[\s^2^(Fo^2^)+(0.0415P)^2^+5.1118P] where P=(Fo^2^+2Fc^2^)/3'
_refine_ls_weighting_scheme calc
_refine_ls_wR_factor_gt 0.0887
_refine_ls_wR_factor_ref 0.1009
_reflns_number_gt 8877
_reflns_number_total 12633
_reflns_threshold_expression >2sigma(I)
_cod_data_source_file ic402358s_si_002.cif
_cod_data_source_block LWPtOH
_cod_original_cell_volume 2817.3(11)
_cod_database_code 4337346

loop_
_symmetry_equiv_pos_as_xyz
'x, y, z'
'-x, -y, -z'

loop_
_atom_site_label
_atom_site_type_symbol
_atom_site_fract_x
_atom_site_fract_y
_atom_site_fract_z
_atom_site_U_iso_or_equiv
_atom_site_adp_type
_atom_site_occupancy
_atom_site_symmetry_multiplicity
_atom_site_calc_flag
_atom_site_refinement_flags
C18 C 0.5448(5) 0.2163(4) 0.3601(4) 0.0403(15) Uani 1 1 d .
C32 C -0.0018(6) 0.8932(4) 0.2372(4) 0.0445(16) Uani 1 1 d .
Pt1A Pt 0.18641(2) 0.730173(17) 0.161235(15) 0.03726(8) Uani 1 1 d .
Cl1A Cl 0.35893(14) 0.63277(14) 0.10445(11) 0.0609(5) Uani 1 1 d .
Cl2A Cl 0.21402(15) 0.86875(12) 0.07107(11) 0.0529(4) Uani 1 1 d .
P1A P 0.09718(15) 0.70659(12) 0.04772(11) 0.0432(4) Uani 1 1 d .
P2A P 0.28592(17) 0.73980(17) 0.27466(11) 0.0608(6) Uani 1 1 d .
O1A O 0.1721(4) 0.6053(3) 0.2335(3) 0.0457(11) Uani 1 1 d .
C1A C 0.0342(5) 0.7977(4) 0.2142(4) 0.0381(14) Uani 1 1 d .
C2A C -0.0339(5) 0.7396(5) 0.2358(4) 0.0416(15) Uani 1 1 d .
H2A H -0.0076 0.6753 0.2255 0.050 Uiso 1 1 calc R
C3A C -0.1422(5) 0.7694(5) 0.2730(4) 0.0448(16) Uani 1 1 d .
C4A C -0.2101(6) 0.7074(6) 0.2878(5) 0.061(2) Uani 1 1 d .
H4A H -0.1833 0.6449 0.2737 0.073 Uiso 1 1 calc R
C5A C -0.3140(7) 0.7359(7) 0.3222(5) 0.074(3) Uani 1 1 d .
H5A H -0.3587 0.6928 0.3329 0.089 Uiso 1 1 calc R
C6A C -0.3547(6) 0.8270(7) 0.3415(5) 0.069(2) Uani 1 1 d .
H6A H -0.4283 0.8467 0.3638 0.083 Uiso 1 1 calc R
C7A C -0.2922(6) 0.8889(6) 0.3296(5) 0.062(2) Uani 1 1 d .
H7A H -0.3217 0.9508 0.3446 0.075 Uiso 1 1 calc R
C8A C -0.1805(6) 0.8620(5) 0.2940(4) 0.0494(17) Uani 1 1 d .
C9A C -0.1068(6) 0.9228(5) 0.2791(4) 0.0485(17) Uani 1 1 d .
C10A C -0.1379(7) 1.0129(5) 0.3059(5) 0.065(2) Uani 1 1 d .
H10A H -0.2074 1.0335 0.3344 0.078 Uiso 1 1 calc R
C11A C -0.0691(8) 1.0704(6) 0.2912(5) 0.078(3) Uani 1 1 d .
H11A H -0.0906 1.1301 0.3108 0.093 Uiso 1 1 calc R
C12A C 0.0306(8) 1.0442(6) 0.2487(5) 0.077(3) Uani 1 1 d .
H12A H 0.0766 1.0862 0.2379 0.092 Uiso 1 1 calc R
C13A C 0.0639(7) 0.9571(5) 0.2218(5) 0.062(2) Uani 1 1 d .
H13A H 0.1330 0.9398 0.1921 0.074 Uiso 1 1 calc R
C14A C 0.1012(7) 0.5795(5) 0.0567(5) 0.066(2) Uani 1 1 d .
H14A H 0.0943 0.5688 -0.0006 0.080 Uiso 1 1 calc R
H14B H 0.1757 0.5390 0.0762 0.080 Uiso 1 1 calc R
C15A C 0.0165(7) 0.5415(5) 0.1132(6) 0.076(3) Uani 1 1 d .
H15A H 0.0265 0.5448 0.1716 0.114 Uiso 1 1 calc R
H15B H 0.0263 0.4740 0.1089 0.114 Uiso 1 1 calc R
H15C H -0.0583 0.5809 0.0959 0.114 Uiso 1 1 calc R
C16A C -0.0469(6) 0.7744(5) 0.0289(5) 0.0536(18) Uani 1 1 d .
H16A H -0.0723 0.7549 -0.0190 0.064 Uiso 1 1 calc R
H16B H -0.0926 0.7576 0.0792 0.064 Uiso 1 1 calc R
C17A C -0.0660(7) 0.8849(5) 0.0096(6) 0.076(2) Uani 1 1 d .
H17A H -0.0500 0.9059 0.0594 0.113 Uiso 1 1 calc R
H17B H -0.1434 0.9175 -0.0056 0.113 Uiso 1 1 calc R
H17C H -0.0168 0.9016 -0.0374 0.113 Uiso 1 1 calc R
C18A C 0.1711(6) 0.7309(6) -0.0512(4) 0.061(2) Uani 1 1 d .
H18A H 0.1708 0.7997 -0.0614 0.073 Uiso 1 1 calc R
H18B H 0.2493 0.6910 -0.0444 0.073 Uiso 1 1 calc R
C19A C 0.1296(7) 0.7132(7) -0.1285(5) 0.079(3) Uani 1 1 d .
H19A H 0.1248 0.6466 -0.1188 0.118 Uiso 1 1 calc R
H19B H 0.1809 0.7228 -0.1761 0.118 Uiso 1 1 calc R
H19C H 0.0559 0.7586 -0.1412 0.118 Uiso 1 1 calc R
C20A C 0.3848(7) 0.6249(8) 0.3113(5) 0.094(3) Uani 1 1 d .
H20A H 0.3457 0.5743 0.3202 0.112 Uiso 1 1 calc R
H20B H 0.4415 0.6111 0.2659 0.112 Uiso 1 1 calc R
C22A C 0.2073(8) 0.7687(7) 0.3698(5) 0.075(3) Uani 1 1 d .
H22A H 0.2595 0.7717 0.4106 0.091 Uiso 1 1 calc R
H22B H 0.1545 0.8342 0.3556 0.091 Uiso 1 1 calc R
C23A C 0.1428(7) 0.6999(7) 0.4130(5) 0.073(2) Uani 1 1 d .
H23A H 0.1062 0.6817 0.3707 0.110 Uiso 1 1 calc R
H23B H 0.0866 0.7316 0.4517 0.110 Uiso 1 1 calc R
H23C H 0.1936 0.6416 0.4447 0.110 Uiso 1 1 calc R
C24A C 0.3639(10) 0.8309(10) 0.2525(6) 0.126(5) Uani 1 1 d .
H24A H 0.3107 0.8953 0.2340 0.151 Uiso 1 1 calc R
H24B H 0.3954 0.8323 0.3058 0.151 Uiso 1 1 calc R
Pt1B Pt 0.33015(2) 0.253123(16) 0.252922(15) 0.03762(8) Uani 1 1 d .
Cl1B Cl 0.15536(14) 0.25569(12) 0.19739(11) 0.0509(4) Uani 1 1 d .
Cl2B Cl 0.36945(16) 0.08361(12) 0.29689(13) 0.0626(5) Uani 1 1 d .
P1B P 0.22996(15) 0.29189(14) 0.37801(11) 0.0484(4) Uani 1 1 d .
P2B P 0.41550(19) 0.22506(16) 0.12062(14) 0.0639(6) Uani 1 1 d .
O1B O 0.2839(4) 0.3974(3) 0.2083(3) 0.0411(10) Uani 1 1 d .
C1B C 0.4752(5) 0.2725(4) 0.2901(4) 0.0405(15) Uani 1 1 d .
C2B C 0.5028(5) 0.3516(5) 0.2433(4) 0.0459(16) Uani 1 1 d .
H2B H 0.4567 0.3896 0.1981 0.055 Uiso 1 1 calc R
C3B C 0.5974(5) 0.3799(4) 0.2590(4) 0.0424(15) Uani 1 1 d .
C4B C 0.6196(6) 0.4636(5) 0.2099(4) 0.0527(18) Uani 1 1 d .
H4B H 0.5726 0.5002 0.1647 0.063 Uiso 1 1 calc R
C5B C 0.7070(6) 0.4926(5) 0.2261(5) 0.0573(19) Uani 1 1 d .
H5B H 0.7192 0.5503 0.1937 0.069 Uiso 1 1 calc R
C6B C 0.7785(7) 0.4378(6) 0.2900(5) 0.065(2) Uani 1 1 d .
H6B H 0.8409 0.4570 0.3001 0.078 Uiso 1 1 calc R
C7B C 0.7591(6) 0.3559(5) 0.3386(5) 0.0565(19) Uani 1 1 d .
H7B H 0.8082 0.3194 0.3825 0.068 Uiso 1 1 calc R
C8B C 0.6679(5) 0.3250(4) 0.3246(4) 0.0378(14) Uani 1 1 d .
C9B C 0.6412(5) 0.2402(4) 0.3758(4) 0.0382(14) Uani 1 1 d .
C10B C 0.7094(6) 0.1818(5) 0.4425(4) 0.0454(16) Uani 1 1 d .
H10B H 0.7761 0.1956 0.4510 0.055 Uiso 1 1 calc R
C11B C 0.6828(6) 0.1056(5) 0.4955(4) 0.0473(16) Uani 1 1 d .
H11B H 0.7301 0.0674 0.5400 0.057 Uiso 1 1 calc R
C12B C 0.5855(6) 0.0856(5) 0.4827(5) 0.0541(18) Uani 1 1 d .
H12B H 0.5649 0.0345 0.5200 0.065 Uiso 1 1 calc R
C13B C 0.5182(5) 0.1386(4) 0.4168(4) 0.0464(16) Uani 1 1 d .
H13B H 0.4525 0.1227 0.4092 0.056 Uiso 1 1 calc R
C14B C 0.1050(6) 0.3912(5) 0.3504(5) 0.0570(19) Uani 1 1 d .
H14C H 0.1271 0.4472 0.3168 0.068 Uiso 1 1 calc R
H14D H 0.0605 0.3712 0.3139 0.068 Uiso 1 1 calc R
C15B C 0.0311(8) 0.4246(7) 0.4249(6) 0.093(3) Uani 1 1 d .
H15D H 0.0734 0.4462 0.4609 0.139 Uiso 1 1 calc R
H15E H 0.0061 0.3705 0.4575 0.139 Uiso 1 1 calc R
H15F H -0.0335 0.4783 0.4038 0.139 Uiso 1 1 calc R
C16B C 0.2985(8) 0.3310(7) 0.4530(6) 0.088(3) Uani 1 1 d .
H16C H 0.2500 0.3359 0.5042 0.106 Uiso 1 1 calc R
H16D H 0.3679 0.2791 0.4694 0.106 Uiso 1 1 calc R
C17B C 0.3255(10) 0.4191(8) 0.4275(8) 0.119(4) Uani 1 1 d .
H17D H 0.2572 0.4728 0.4178 0.179 Uiso 1 1 calc R
H17E H 0.3708 0.4173 0.3754 0.179 Uiso 1 1 calc R
H17F H 0.3674 0.4283 0.4716 0.179 Uiso 1 1 calc R
C18B C 0.1886(7) 0.1927(6) 0.4473(5) 0.075(2) Uani 1 1 d .
H18C H 0.2561 0.1374 0.4603 0.090 Uiso 1 1 calc R
H18D H 0.1595 0.2141 0.5009 0.090 Uiso 1 1 calc R
C19B C 0.1067(8) 0.1577(7) 0.4166(7) 0.099(3) Uani 1 1 d .
H19D H 0.1416 0.1177 0.3748 0.148 Uiso 1 1 calc R
H19E H 0.0467 0.2130 0.3906 0.148 Uiso 1 1 calc R
H19F H 0.0762 0.1189 0.4637 0.148 Uiso 1 1 calc R
C20B C 0.3824(8) 0.3419(7) 0.0341(6) 0.087(3) Uani 1 1 d .
H20C H 0.3869 0.3971 0.0583 0.105 Uiso 1 1 calc R
H20D H 0.4388 0.3334 -0.0121 0.105 Uiso 1 1 calc R
C21B C 0.2728(11) 0.3644(8) 0.0001(7) 0.126(4) Uani 1 1 d .
H21A H 0.2178 0.3627 0.0465 0.190 Uiso 1 1 calc R
H21B H 0.2725 0.3165 -0.0337 0.190 Uiso 1 1 calc R
H21C H 0.2542 0.4292 -0.0353 0.190 Uiso 1 1 calc R
C22B C 0.5614(8) 0.1905(8) 0.1104(6) 0.095(3) Uani 1 1 d .
H22C H 0.5830 0.1882 0.0506 0.114 Uiso 1 1 calc R
H22D H 0.5892 0.2405 0.1265 0.114 Uiso 1 1 calc R
C23B C 0.6166(8) 0.0932(7) 0.1638(7) 0.109(4) Uani 1 1 d .
H23D H 0.5759 0.0470 0.1600 0.164 Uiso 1 1 calc R
H23E H 0.6164 0.1002 0.2225 0.164 Uiso 1 1 calc R
H23F H 0.6934 0.0692 0.1434 0.164 Uiso 1 1 calc R
C24B C 0.3703(8) 0.1344(6) 0.0827(6) 0.080(3) Uani 1 1 d .
H24C H 0.3978 0.0715 0.1214 0.095 Uiso 1 1 calc R
H24D H 0.2882 0.1528 0.0861 0.095 Uiso 1 1 calc R
C25B C 0.4077(12) 0.1199(9) -0.0067(8) 0.150(5) Uani 1 1 d .
H25A H 0.4882 0.0904 -0.0088 0.225 Uiso 1 1 calc R
H25B H 0.3885 0.1828 -0.0451 0.225 Uiso 1 1 calc R
H25C H 0.3703 0.0773 -0.0235 0.225 Uiso 1 1 calc R
C21A C 0.4452(8) 0.6145(10) 0.3926(5) 0.121(5) Uani 1 1 d .
H21D H 0.4684 0.6727 0.3909 0.181 Uiso 1 1 calc R
H21E H 0.5107 0.5577 0.3973 0.181 Uiso 1 1 calc R
H21F H 0.3950 0.6064 0.4413 0.181 Uiso 1 1 calc R
C25A C 0.4539(10) 0.8164(11) 0.1893(6) 0.166(7) Uani 1 1 d .
H25D H 0.4951 0.7474 0.1970 0.250 Uiso 1 1 calc R
H25E H 0.5041 0.8539 0.1956 0.250 Uiso 1 1 calc R
H25F H 0.4229 0.8380 0.1330 0.250 Uiso 1 1 calc R
H1OA H 0.2330 0.5489 0.2183 0.05(2) Uiso 1 1 d R
H1OB H 0.2209 0.4071 0.1957 0.037(19) Uiso 1 1 d R

loop_
_atom_site_aniso_label
_atom_site_aniso_U_11
_atom_site_aniso_U_22
_atom_site_aniso_U_33
_atom_site_aniso_U_23
_atom_site_aniso_U_13
_atom_site_aniso_U_12
C18 0.039(4) 0.031(3) 0.045(4) -0.003(3) 0.001(3) -0.003(3)
C32 0.061(4) 0.034(3) 0.043(4) -0.009(3) -0.003(3) -0.018(3)
Pt1A 0.03975(15) 0.03985(14) 0.03419(14) -0.00633(10) -0.00056(10) -0.01501(11)
Cl1A 0.0443(10) 0.0760(13) 0.0446(10) -0.0024(9) 0.0005(8) 0.0027(9)
Cl2A 0.0695(12) 0.0518(10) 0.0441(9) -0.0078(8) 0.0066(8) -0.0306(9)
P1A 0.0526(11) 0.0382(9) 0.0417(10) -0.0099(7) -0.0091(8) -0.0136(8)
P2A 0.0619(13) 0.1006(17) 0.0344(10) -0.0002(10) -0.0041(9) -0.0530(12)
O1A 0.053(3) 0.035(2) 0.045(3) 0.001(2) -0.005(2) -0.010(2)
C1A 0.043(4) 0.041(3) 0.034(3) -0.008(3) 0.003(3) -0.017(3)
C2A 0.042(4) 0.038(3) 0.044(4) -0.010(3) 0.002(3) -0.010(3)
C3A 0.041(4) 0.046(4) 0.043(4) 0.004(3) -0.005(3) -0.012(3)
C4A 0.045(4) 0.082(6) 0.059(5) -0.004(4) -0.004(4) -0.029(4)
C5A 0.046(5) 0.107(8) 0.071(6) 0.000(5) 0.000(4) -0.035(5)
C6A 0.037(4) 0.103(7) 0.056(5) -0.007(5) 0.002(4) -0.011(5)
C7A 0.057(5) 0.070(5) 0.051(5) -0.009(4) -0.006(4) -0.004(4)
C8A 0.051(4) 0.060(5) 0.031(3) 0.001(3) -0.003(3) -0.014(4)
C9A 0.065(5) 0.039(4) 0.037(4) -0.008(3) 0.000(3) -0.008(3)
C10A 0.080(6) 0.049(4) 0.064(5) -0.023(4) 0.005(4) -0.011(4)
C11A 0.118(8) 0.053(5) 0.065(5) -0.030(4) 0.013(5) -0.021(5)
C12A 0.123(8) 0.054(5) 0.074(6) -0.026(4) 0.026(5) -0.056(5)
C13A 0.083(6) 0.051(4) 0.065(5) -0.022(4) 0.020(4) -0.038(4)
C14A 0.095(6) 0.042(4) 0.067(5) -0.013(4) -0.024(5) -0.019(4)
C15A 0.092(6) 0.041(4) 0.103(7) -0.009(4) -0.023(5) -0.027(4)
C16A 0.054(4) 0.051(4) 0.056(4) -0.004(3) -0.013(3) -0.017(3)
C17A 0.085(6) 0.045(4) 0.084(6) 0.004(4) -0.023(5) -0.003(4)
C18A 0.066(5) 0.073(5) 0.051(5) -0.020(4) -0.006(4) -0.023(4)
C19A 0.077(6) 0.107(7) 0.053(5) -0.027(5) -0.008(4) -0.019(5)
C20A 0.058(5) 0.166(10) 0.043(5) -0.005(5) -0.007(4) -0.020(6)
C22A 0.107(7) 0.096(7) 0.045(4) -0.015(4) -0.009(4) -0.060(6)
C23A 0.076(6) 0.109(7) 0.042(4) -0.010(4) 0.006(4) -0.043(5)
C24A 0.149(10) 0.219(13) 0.060(6) 0.024(7) -0.030(6) -0.155(10)
Pt1B 0.03696(14) 0.03098(13) 0.04336(15) -0.00087(10) -0.00192(11) -0.01131(10)
Cl1B 0.0535(10) 0.0516(10) 0.0543(10) -0.0029(8) -0.0098(8) -0.0274(8)
Cl2B 0.0666(12) 0.0329(9) 0.0851(14) 0.0000(9) -0.0102(10) -0.0145(8)
P1B 0.0461(10) 0.0533(11) 0.0421(10) -0.0024(8) 0.0022(8) -0.0140(9)
P2B 0.0731(14) 0.0630(13) 0.0639(13) -0.0256(11) 0.0192(11) -0.0286(11)
O1B 0.038(3) 0.030(2) 0.052(3) 0.0036(19) -0.008(2) -0.0111(19)
C1B 0.034(3) 0.032(3) 0.051(4) -0.003(3) 0.000(3) -0.007(3)
C2B 0.041(4) 0.041(4) 0.052(4) -0.002(3) -0.004(3) -0.010(3)
C3B 0.043(4) 0.035(3) 0.047(4) -0.004(3) 0.003(3) -0.011(3)
C4B 0.054(4) 0.052(4) 0.050(4) 0.001(3) -0.001(3) -0.022(4)
C5B 0.059(5) 0.054(4) 0.065(5) -0.003(4) 0.002(4) -0.032(4)
C6B 0.071(5) 0.071(5) 0.067(5) 0.000(4) -0.020(4) -0.043(4)
C7B 0.067(5) 0.055(4) 0.050(4) -0.006(4) -0.011(4) -0.021(4)
C8B 0.042(4) 0.040(3) 0.032(3) -0.007(3) 0.002(3) -0.014(3)
C9B 0.044(4) 0.034(3) 0.036(3) -0.013(3) -0.002(3) -0.006(3)
C10B 0.052(4) 0.042(4) 0.043(4) -0.014(3) -0.007(3) -0.007(3)
C11B 0.057(4) 0.037(4) 0.039(4) -0.004(3) -0.008(3) -0.001(3)
C12B 0.066(5) 0.031(3) 0.059(5) 0.000(3) -0.002(4) -0.010(3)
C13B 0.045(4) 0.033(3) 0.059(4) 0.000(3) -0.012(3) -0.010(3)
C14B 0.048(4) 0.064(5) 0.058(5) -0.022(4) -0.002(4) -0.008(4)
C15B 0.076(6) 0.099(7) 0.095(7) -0.041(6) 0.017(5) -0.002(5)
C16B 0.067(6) 0.101(8) 0.087(7) -0.045(6) -0.013(5) 0.011(5)
C17B 0.146(11) 0.084(8) 0.139(11) -0.029(7) -0.038(8) -0.034(8)
C18B 0.064(5) 0.081(6) 0.064(5) 0.016(4) 0.005(4) -0.020(5)
C19B 0.083(7) 0.100(8) 0.116(9) -0.004(6) 0.012(6) -0.047(6)
C20B 0.080(7) 0.102(8) 0.061(6) -0.010(5) -0.006(5) -0.001(6)
C21B 0.190(14) 0.098(9) 0.094(9) -0.011(7) 0.000(9) -0.051(9)
C22B 0.084(7) 0.119(9) 0.090(7) -0.044(7) 0.019(6) -0.030(6)
C23B 0.088(7) 0.100(8) 0.122(9) 0.041(7) -0.056(7) -0.027(6)
C24B 0.089(6) 0.075(6) 0.078(6) -0.044(5) 0.003(5) -0.010(5)
C25B 0.200(14) 0.130(11) 0.117(10) -0.072(9) 0.012(10) -0.015(10)
C21A 0.082(7) 0.230(14) 0.051(5) 0.034(7) -0.026(5) -0.079(8)
C25A 0.160(12) 0.33(2) 0.068(7) 0.020(10) -0.019(7) -0.194(14)

loop_
_atom_type_symbol
_atom_type_description
_atom_type_scat_dispersion_real
_atom_type_scat_dispersion_imag
_atom_type_scat_source
C C 0.0033 0.0016 'International Tables Vol C Tables 4.2.6.8 and 6.1.1.4'
H H 0.0000 0.0000 'International Tables Vol C Tables 4.2.6.8 and 6.1.1.4'
O O 0.0106 0.0060 'International Tables Vol C Tables 4.2.6.8 and 6.1.1.4'
P P 0.1023 0.0942 'International Tables Vol C Tables 4.2.6.8 and 6.1.1.4'
Cl Cl 0.1484 0.1585 'International Tables Vol C Tables 4.2.6.8 and 6.1.1.4'
Pt Pt -1.7033 8.3905 'International Tables Vol C Tables 4.2.6.8 and 6.1.1.4'

loop_
_geom_angle_atom_site_label_1
_geom_angle_atom_site_label_2
_geom_angle_atom_site_label_3
_geom_angle
C13B C18 C9B 117.5(6)
C13B C18 C1B 122.1(6)
C9B C18 C1B 120.4(6)
C13A C32 C9A 118.0(6)
C13A C32 C1A 122.8(6)
C9A C32 C1A 119.2(6)
O1A Pt1A C1A 86.8(2)
O1A Pt1A Cl2A 175.64(13)
C1A Pt1A Cl2A 97.45(17)
O1A Pt1A P2A 84.99(13)
C1A Pt1A P2A 92.46(17)
Cl2A Pt1A P2A 95.84(7)
O1A Pt1A P1A 91.92(13)
C1A Pt1A P1A 91.31(17)
Cl2A Pt1A P1A 86.95(6)
P2A Pt1A P1A 174.98(7)
O1A Pt1A Cl1A 86.73(13)
C1A Pt1A Cl1A 173.10(17)
Cl2A Pt1A Cl1A 89.00(7)
P2A Pt1A Cl1A 89.30(7)
P1A Pt1A Cl1A 86.57(6)
C18A P1A C16A 105.7(4)
C18A P1A C14A 102.9(4)
C16A P1A C14A 104.9(4)
C18A P1A Pt1A 111.2(2)
C16A P1A Pt1A 118.9(2)
C14A P1A Pt1A 111.9(3)
C20A P2A C22A 103.2(4)
C20A P2A C24A 106.6(5)
C22A P2A C24A 101.7(5)
C20A P2A Pt1A 110.5(3)
C22A P2A Pt1A 117.5(3)
C24A P2A Pt1A 116.0(3)
Pt1A O1A H1OA 110.1
C2A C1A C32 117.9(6)
C2A C1A Pt1A 113.6(4)
C32 C1A Pt1A 128.2(4)
C1A C2A C3A 124.1(6)
C1A C2A H2A 118.0
C3A C2A H2A 118.0
C4A C3A C8A 120.3(7)
C4A C3A C2A 120.5(7)
C8A C3A C2A 119.2(6)
C5A C4A C3A 120.7(8)
C5A C4A H4A 119.6
C3A C4A H4A 119.6
C4A C5A C6A 120.2(8)
C4A C5A H5A 119.9
C6A C5A H5A 119.9
C7A C6A C5A 121.4(8)
C7A C6A H6A 119.3
C5A C6A H6A 119.3
C6A C7A C8A 120.7(8)
C6A C7A H7A 119.6
C8A C7A H7A 119.6
C3A C8A C9A 118.4(6)
C3A C8A C7A 116.6(7)
C9A C8A C7A 125.0(7)
C10A C9A C32 118.7(7)
C10A C9A C8A 120.5(7)
C32 C9A C8A 120.8(6)
C11A C10A C9A 120.5(8)
C11A C10A H10A 119.8
C9A C10A H10A 119.8
C10A C11A C12A 121.4(7)
C10A C11A H11A 119.3
C12A C11A H11A 119.3
C11A C12A C13A 119.9(7)
C11A C12A H12A 120.0
C13A C12A H12A 120.0
C12A C13A C32 121.5(7)
C12A C13A H13A 119.3
C32 C13A H13A 119.3
C15A C14A P1A 118.9(6)
C15A C14A H14A 107.6
P1A C14A H14A 107.6
C15A C14A H14B 107.6
P1A C14A H14B 107.6
H14A C14A H14B 107.0
C14A C15A H15A 109.5
C14A C15A H15B 109.5
H15A C15A H15B 109.5
C14A C15A H15C 109.5
H15A C15A H15C 109.5
H15B C15A H15C 109.5
C17A C16A P1A 113.1(5)
C17A C16A H16A 109.0
P1A C16A H16A 109.0
C17A C16A H16B 109.0
P1A C16A H16B 109.0
H16A C16A H16B 107.8
C16A C17A H17A 109.5
C16A C17A H17B 109.5
H17A C17A H17B 109.5
C16A C17A H17C 109.5
H17A C17A H17C 109.5
H17B C17A H17C 109.5
C19A C18A P1A 117.9(6)
C19A C18A H18A 107.8
P1A C18A H18A 107.8
C19A C18A H18B 107.8
P1A C18A H18B 107.8
H18A C18A H18B 107.2
C18A C19A H19A 109.5
C18A C19A H19B 109.5
H19A C19A H19B 109.5
C18A C19A H19C 109.5
H19A C19A H19C 109.5
H19B C19A H19C 109.5
C21A C20A P2A 117.1(8)
C21A C20A H20A 108.0
P2A C20A H20A 108.0
C21A C20A H20B 108.0
P2A C20A H20B 108.0
H20A C20A H20B 107.3
C23A C22A P2A 116.6(6)
C23A C22A H22A 108.2
P2A C22A H22A 108.2
C23A C22A H22B 108.2
P2A C22A H22B 108.2
H22A C22A H22B 107.3
C22A C23A H23A 109.5
C22A C23A H23B 109.5
H23A C23A H23B 109.5
C22A C23A H23C 109.5
H23A C23A H23C 109.5
H23B C23A H23C 109.5
C25A C24A P2A 116.5(9)
C25A C24A H24A 108.2
P2A C24A H24A 108.2
C25A C24A H24B 108.2
P2A C24A H24B 108.2
H24A C24A H24B 107.3
O1B Pt1B C1B 86.2(2)
O1B Pt1B Cl2B 174.07(13)
C1B Pt1B Cl2B 99.54(17)
O1B Pt1B P2B 90.34(14)
C1B Pt1B P2B 90.43(18)
Cl2B Pt1B P2B 88.14(8)
O1B Pt1B P1B 85.76(13)
C1B Pt1B P1B 93.20(18)
Cl2B Pt1B P1B 95.35(7)
P2B Pt1B P1B 174.48(7)
O1B Pt1B Cl1B 85.25(13)
C1B Pt1B Cl1B 171.28(17)
Cl2B Pt1B Cl1B 88.96(6)
P2B Pt1B Cl1B 87.87(7)
P1B Pt1B Cl1B 87.92(6)
C14B P1B C16B 104.9(4)
C14B P1B C18B 107.8(4)
C16B P1B C18B 100.2(5)
C14B P1B Pt1B 109.2(2)
C16B P1B Pt1B 118.0(3)
C18B P1B Pt1B 115.6(3)
C22B P2B C24B 106.2(4)
C22B P2B C20B 99.0(5)
C24B P2B C20B 107.3(5)
C22B P2B Pt1B 119.2(3)
C24B P2B Pt1B 111.5(3)
C20B P2B Pt1B 112.5(3)
Pt1B O1B H1OB 102.1
C2B C1B C18 117.7(6)
C2B C1B Pt1B 114.1(5)
C18 C1B Pt1B 128.2(4)
C1B C2B C3B 123.6(6)
C1B C2B H2B 118.2
C3B C2B H2B 118.2
C8B C3B C4B 119.4(6)
C8B C3B C2B 119.9(6)
C4B C3B C2B 120.8(6)
C5B C4B C3B 121.1(7)
C5B C4B H4B 119.4
C3B C4B H4B 119.4
C4B C5B C6B 120.0(7)
C4B C5B H5B 120.0
C6B C5B H5B 120.0
C7B C6B C5B 120.2(7)
C7B C6B H6B 119.9
C5B C6B H6B 119.9
C6B C7B C8B 121.3(7)
C6B C7B H7B 119.4
C8B C7B H7B 119.4
C3B C8B C7B 118.1(6)
C3B C8B C9B 118.1(6)
C7B C8B C9B 123.7(6)
C10B C9B C18 118.9(6)
C10B C9B C8B 120.8(6)
C18 C9B C8B 120.3(5)
C11B C10B C9B 122.4(6)
C11B C10B H10B 118.8
C9B C10B H10B 118.8
C10B C11B C12B 118.6(6)
C10B C11B H11B 120.7
C12B C11B H11B 120.7
C13B C12B C11B 121.1(6)
C13B C12B H12B 119.4
C11B C12B H12B 119.4
C12B C13B C18 121.4(6)
C12B C13B H13B 119.3
C18 C13B H13B 119.3
C15B C14B P1B 115.4(6)
C15B C14B H14C 108.4
P1B C14B H14C 108.4
C15B C14B H14D 108.4
P1B C14B H14D 108.4
H14C C14B H14D 107.5
C14B C15B H15D 109.5
C14B C15B H15E 109.5
H15D C15B H15E 109.5
C14B C15B H15F 109.5
H15D C15B H15F 109.5
H15E C15B H15F 109.5
C17B C16B P1B 118.1(8)
C17B C16B H16C 107.8
P1B C16B H16C 107.8
C17B C16B H16D 107.8
P1B C16B H16D 107.8
H16C C16B H16D 107.1
C16B C17B H17D 109.5
C16B C17B H17E 109.5
H17D C17B H17E 109.5
C16B C17B H17F 109.5
H17D C17B H17F 109.5
H17E C17B H17F 109.5
C19B C18B P1B 117.3(7)
C19B C18B H18C 108.0
P1B C18B H18C 108.0
C19B C18B H18D 108.0
P1B C18B H18D 108.0
H18C C18B H18D 107.2
C18B C19B H19D 109.5
C18B C19B H19E 109.5
H19D C19B H19E 109.5
C18B C19B H19F 109.5
H19D C19B H19F 109.5
H19E C19B H19F 109.5
C21B C20B P2B 112.3(8)
C21B C20B H20C 109.2
P2B C20B H20C 109.2
C21B C20B H20D 109.2
P2B C20B H20D 109.2
H20C C20B H20D 107.9
C20B C21B H21A 109.5
C20B C21B H21B 109.5
H21A C21B H21B 109.5
C20B C21B H21C 109.5
H21A C21B H21C 109.5
H21B C21B H21C 109.5
C23B C22B P2B 113.5(7)
C23B C22B H22C 108.9
P2B C22B H22C 108.9
C23B C22B H22D 108.9
P2B C22B H22D 108.9
H22C C22B H22D 107.7
C22B C23B H23D 109.5
C22B C23B H23E 109.5
H23D C23B H23E 109.5
C22B C23B H23F 109.5
H23D C23B H23F 109.5
H23E C23B H23F 109.5
C25B C24B P2B 116.2(8)
C25B C24B H24C 108.2
P2B C24B H24C 108.2
C25B C24B H24D 108.2
P2B C24B H24D 108.2
H24C C24B H24D 107.4
C24B C25B H25A 109.5
C24B C25B H25B 109.5
H25A C25B H25B 109.5
C24B C25B H25C 109.5
H25A C25B H25C 109.5
H25B C25B H25C 109.5
C20A C21A H21D 109.5
C20A C21A H21E 109.5
H21D C21A H21E 109.5
C20A C21A H21F 109.5
H21D C21A H21F 109.5
H21E C21A H21F 109.5
C24A C25A H25D 109.5
C24A C25A H25E 109.5
H25D C25A H25E 109.5
C24A C25A H25F 109.5
H25D C25A H25F 109.5
H25E C25A H25F 109.5

loop_
_geom_bond_atom_site_label_1
_geom_bond_atom_site_label_2
_geom_bond_distance
C18 C13B 1.419(8)
C18 C9B 1.420(9)
C18 C1B 1.450(9)
C32 C13A 1.403(9)
C32 C9A 1.426(9)
C32 C1A 1.458(8)
Pt1A O1A 2.016(4)
Pt1A C1A 2.084(6)
Pt1A Cl2A 2.3523(17)
Pt1A P2A 2.3679(19)
Pt1A P1A 2.3759(17)
Pt1A Cl1A 2.4455(18)
P1A C18A 1.811(8)
P1A C16A 1.814(7)
P1A C14A 1.832(7)
P2A C20A 1.797(10)
P2A C22A 1.818(8)
P2A C24A 1.850(9)
O1A H1OA 1.0065
C1A C2A 1.362(8)
C2A C3A 1.427(8)
C2A H2A 0.9500
C3A C4A 1.401(9)
C3A C8A 1.406(9)
C4A C5A 1.360(10)
C4A H4A 0.9500
C5A C6A 1.376(12)
C5A H5A 0.9500
C6A C7A 1.348(11)
C6A H6A 0.9500
C7A C8A 1.448(10)
C7A H7A 0.9500
C8A C9A 1.446(10)
C9A C10A 1.415(9)
C10A C11A 1.359(11)
C10A H10A 0.9500
C11A C12A 1.371(11)
C11A H11A 0.9500
C12A C13A 1.373(10)
C12A H12A 0.9500
C13A H13A 0.9500
C14A C15A 1.508(11)
C14A H14A 0.9900
C14A H14B 0.9900
C15A H15A 0.9800
C15A H15B 0.9800
C15A H15C 0.9800
C16A C17A 1.539(9)
C16A H16A 0.9900
C16A H16B 0.9900
C17A H17A 0.9800
C17A H17B 0.9800
C17A H17C 0.9800
C18A C19A 1.500(10)
C18A H18A 0.9900
C18A H18B 0.9900
C19A H19A 0.9800
C19A H19B 0.9800
C19A H19C 0.9800
C20A C21A 1.539(11)
C20A H20A 0.9900
C20A H20B 0.9900
C22A C23A 1.511(10)
C22A H22A 0.9900
C22A H22B 0.9900
C23A H23A 0.9800
C23A H23B 0.9800
C23A H23C 0.9800
C24A C25A 1.459(15)
C24A H24A 0.9900
C24A H24B 0.9900
Pt1B O1B 2.019(4)
Pt1B C1B 2.092(6)
Pt1B Cl2B 2.3605(17)
Pt1B P2B 2.375(2)
Pt1B P1B 2.3767(19)
Pt1B Cl1B 2.4430(17)
P1B C14B 1.818(7)
P1B C16B 1.824(9)
P1B C18B 1.830(8)
P2B C22B 1.762(9)
P2B C24B 1.826(8)
P2B C20B 1.946(9)
O1B H1OB 0.8008
C1B C2B 1.372(8)
C2B C3B 1.435(9)
C2B H2B 0.9500
C3B C8B 1.401(9)
C3B C4B 1.413(9)
C4B C5B 1.359(9)
C4B H4B 0.9500
C5B C6B 1.388(10)
C5B H5B 0.9500
C6B C7B 1.374(10)
C6B H6B 0.9500
C7B C8B 1.408(9)
C7B H7B 0.9500
C8B C9B 1.463(8)
C9B C10B 1.411(8)
C10B C11B 1.374(9)
C10B H10B 0.9500
C11B C12B 1.388(10)
C11B H11B 0.9500
C12B C13B 1.376(9)
C12B H12B 0.9500
C13B H13B 0.9500
C14B C15B 1.533(10)
C14B H14C 0.9900
C14B H14D 0.9900
C15B H15D 0.9800
C15B H15E 0.9800
C15B H15F 0.9800
C16B C17B 1.410(13)
C16B H16C 0.9900
C16B H16D 0.9900
C17B H17D 0.9800
C17B H17E 0.9800
C17B H17F 0.9800
C18B C19B 1.447(12)
C18B H18C 0.9900
C18B H18D 0.9900
C19B H19D 0.9800
C19B H19E 0.9800
C19B H19F 0.9800
C20B C21B 1.453(14)
C20B H20C 0.9900
C20B H20D 0.9900
C21B H21A 0.9800
C21B H21B 0.9800
C21B H21C 0.9800
C22B C23B 1.513(12)
C22B H22C 0.9900
C22B H22D 0.9900
C23B H23D 0.9800
C23B H23E 0.9800
C23B H23F 0.9800
C24B C25B 1.524(13)
C24B H24C 0.9900
C24B H24D 0.9900
C25B H25A 0.9800
C25B H25B 0.9800
C25B H25C 0.9800
C21A H21D 0.9800
C21A H21E 0.9800
C21A H21F 0.9800
C25A H25D 0.9800
C25A H25E 0.9800
C25A H25F 0.9800

loop_
_geom_hbond_atom_site_label_D
_geom_hbond_atom_site_label_H
_geom_hbond_atom_site_label_A
_geom_hbond_distance_DH
_geom_hbond_distance_HA
_geom_hbond_distance_DA
_geom_hbond_angle_DHA
O1A H1OA O1B 1.01 2.16 3.060(6) 147.2

loop_
_geom_torsion_atom_site_label_1
_geom_torsion_atom_site_label_2
_geom_torsion_atom_site_label_3
_geom_torsion_atom_site_label_4
_geom_torsion
O1A Pt1A P1A C18A -134.5(3)
C1A Pt1A P1A C18A 138.6(3)
Cl2A Pt1A P1A C18A 41.3(3)
P2A Pt1A P1A C18A -82.6(8)
Cl1A Pt1A P1A C18A -47.9(3)
O1A Pt1A P1A C16A 102.4(3)
C1A Pt1A P1A C16A 15.6(3)
Cl2A Pt1A P1A C16A -81.8(3)
P2A Pt1A P1A C16A 154.3(7)
Cl1A Pt1A P1A C16A -171.0(3)
O1A Pt1A P1A C14A -20.1(3)
C1A Pt1A P1A C14A -106.9(4)
Cl2A Pt1A P1A C14A 155.7(3)
P2A Pt1A P1A C14A 31.8(8)
Cl1A Pt1A P1A C14A 66.5(3)
O1A Pt1A P2A C20A 45.6(3)
C1A Pt1A P2A C20A 132.2(4)
Cl2A Pt1A P2A C20A -130.1(3)
P1A Pt1A P2A C20A -6.5(8)
Cl1A Pt1A P2A C20A -41.1(3)
O1A Pt1A P2A C22A -72.4(4)
C1A Pt1A P2A C22A 14.2(4)
Cl2A Pt1A P2A C22A 111.9(3)
P1A Pt1A P2A C22A -124.5(8)
Cl1A Pt1A P2A C22A -159.2(3)
O1A Pt1A P2A C24A 167.1(5)
C1A Pt1A P2A C24A -106.4(5)
Cl2A Pt1A P2A C24A -8.6(5)
P1A Pt1A P2A C24A 114.9(8)
Cl1A Pt1A P2A C24A 80.3(5)
C13A C32 C1A C2A 176.8(7)
C9A C32 C1A C2A -1.5(9)
C13A C32 C1A Pt1A 3.2(10)
C9A C32 C1A Pt1A -175.0(5)
O1A Pt1A C1A C2A -30.6(5)
Cl2A Pt1A C1A C2A 148.3(4)
P2A Pt1A C1A C2A -115.4(5)
P1A Pt1A C1A C2A 61.3(5)
Cl1A Pt1A C1A C2A -10.8(18)
O1A Pt1A C1A C32 143.2(6)
Cl2A Pt1A C1A C32 -37.9(6)
P2A Pt1A C1A C32 58.3(5)
P1A Pt1A C1A C32 -125.0(5)
Cl1A Pt1A C1A C32 163.0(11)
C32 C1A C2A C3A 5.6(10)
Pt1A C1A C2A C3A -179.9(5)
C1A C2A C3A C4A 175.4(6)
C1A C2A C3A C8A -4.1(10)
C8A C3A C4A C5A 0.4(11)
C2A C3A C4A C5A -179.1(7)
C3A C4A C5A C6A 1.2(12)
C4A C5A C6A C7A -2.1(13)
C5A C6A C7A C8A 1.4(12)
C4A C3A C8A C9A 178.9(6)
C2A C3A C8A C9A -1.6(9)
C4A C3A C8A C7A -1.0(9)
C2A C3A C8A C7A 178.5(6)
C6A C7A C8A C3A 0.2(10)
C6A C7A C8A C9A -179.7(7)
C13A C32 C9A C10A -2.3(10)
C1A C32 C9A C10A 176.0(6)
C13A C32 C9A C8A 177.6(6)
C1A C32 C9A C8A -4.0(9)
C3A C8A C9A C10A -174.5(6)
C7A C8A C9A C10A 5.4(10)
C3A C8A C9A C32 5.5(9)
C7A C8A C9A C32 -174.6(6)
C32 C9A C10A C11A 0.5(11)
C8A C9A C10A C11A -179.4(7)
C9A C10A C11A C12A 1.5(14)
C10A C11A C12A C13A -1.6(14)
C11A C12A C13A C32 -0.4(13)
C9A C32 C13A C12A 2.3(11)
C1A C32 C13A C12A -176.0(7)
C18A P1A C14A C15A -158.7(6)
C16A P1A C14A C15A -48.4(7)
Pt1A P1A C14A C15A 81.9(7)
C18A P1A C16A C17A -65.3(6)
C14A P1A C16A C17A -173.6(6)
Pt1A P1A C16A C17A 60.5(6)
C16A P1A C18A C19A -53.5(7)
C14A P1A C18A C19A 56.2(7)
Pt1A P1A C18A C19A 176.1(6)
C22A P2A C20A C21A -45.3(8)
C24A P2A C20A C21A 61.3(8)
Pt1A P2A C20A C21A -171.8(6)
C20A P2A C22A C23A -62.5(8)
C24A P2A C22A C23A -172.8(7)
Pt1A P2A C22A C23A 59.4(8)
C20A P2A C24A C25A 59.9(9)
C22A P2A C24A C25A 167.7(9)
Pt1A P2A C24A C25A -63.5(10)
O1B Pt1B P1B C14B 38.2(3)
C1B Pt1B P1B C14B 124.1(3)
Cl2B Pt1B P1B C14B -136.0(3)
P2B Pt1B P1B C14B -6.9(8)
Cl1B Pt1B P1B C14B -47.2(3)
O1B Pt1B P1B C16B -81.5(4)
C1B Pt1B P1B C16B 4.5(4)
Cl2B Pt1B P1B C16B 104.3(4)
P2B Pt1B P1B C16B -126.6(8)
Cl1B Pt1B P1B C16B -166.9(4)
O1B Pt1B P1B C18B 160.0(3)
C1B Pt1B P1B C18B -114.1(4)
Cl2B Pt1B P1B C18B -14.2(3)
P2B Pt1B P1B C18B 114.9(7)
Cl1B Pt1B P1B C18B 74.6(3)
O1B Pt1B P2B C22B 106.4(4)
C1B Pt1B P2B C22B 20.2(4)
Cl2B Pt1B P2B C22B -79.3(4)
P1B Pt1B P2B C22B 151.3(8)
Cl1B Pt1B P2B C22B -168.4(4)
O1B Pt1B P2B C24B -129.3(4)
C1B Pt1B P2B C24B 144.5(4)
Cl2B Pt1B P2B C24B 44.9(3)
P1B Pt1B P2B C24B -84.4(8)
Cl1B Pt1B P2B C24B -44.1(3)
O1B Pt1B P2B C20B -8.7(4)
C1B Pt1B P2B C20B -94.9(4)
Cl2B Pt1B P2B C20B 165.5(4)
P1B Pt1B P2B C20B 36.2(8)
Cl1B Pt1B P2B C20B 76.5(4)
C13B C18 C1B C2B 174.3(6)
C9B C18 C1B C2B -3.4(9)
C13B C18 C1B Pt1B -2.4(9)
C9B C18 C1B Pt1B 179.9(4)
O1B Pt1B C1B C2B -25.8(5)
Cl2B Pt1B C1B C2B 152.7(5)
P2B Pt1B C1B C2B 64.5(5)
P1B Pt1B C1B C2B -111.3(5)
Cl1B Pt1B C1B C2B -14.2(15)
O1B Pt1B C1B C18 151.0(6)
Cl2B Pt1B C1B C18 -30.5(6)
P2B Pt1B C1B C18 -118.7(5)
P1B Pt1B C1B C18 65.5(5)
Cl1B Pt1B C1B C18 162.6(8)
C18 C1B C2B C3B 1.4(10)
Pt1B C1B C2B C3B 178.5(5)
C1B C2B C3B C8B 0.6(10)
C1B C2B C3B C4B -178.4(6)
C8B C3B C4B C5B -1.1(10)
C2B C3B C4B C5B 177.9(7)
C3B C4B C5B C6B 2.2(12)
C4B C5B C6B C7B -2.0(12)
C5B C6B C7B C8B 0.6(12)
C4B C3B C8B C7B -0.3(9)
C2B C3B C8B C7B -179.3(6)
C4B C3B C8B C9B 178.4(6)
C2B C3B C8B C9B -0.6(9)
C6B C7B C8B C3B 0.5(10)
C6B C7B C8B C9B -178.1(7)
C13B C18 C9B C10B 4.6(9)
C1B C18 C9B C10B -177.6(6)
C13B C18 C9B C8B -174.3(6)
C1B C18 C9B C8B 3.5(9)
C3B C8B C9B C10B 179.6(6)
C7B C8B C9B C10B -1.8(9)
C3B C8B C9B C18 -1.5(9)
C7B C8B C9B C18 177.1(6)
C18 C9B C10B C11B -3.5(9)
C8B C9B C10B C11B 175.4(6)
C9B C10B C11B C12B 0.2(10)
C10B C11B C12B C13B 2.0(10)
C11B C12B C13B C18 -0.8(11)
C9B C18 C13B C12B -2.6(10)
C1B C18 C13B C12B 179.6(6)
C16B P1B C14B C15B -52.6(8)
C18B P1B C14B C15B 53.5(7)
Pt1B P1B C14B C15B 179.9(6)
C14B P1B C16B C17B -57.0(9)
C18B P1B C16B C17B -168.7(8)
Pt1B P1B C16B C17B 64.9(9)
C14B P1B C18B C19B 55.2(8)
C16B P1B C18B C19B 164.6(8)
Pt1B P1B C18B C19B -67.4(8)
C22B P2B C20B C21B 154.0(8)
C24B P2B C20B C21B 43.8(9)
Pt1B P2B C20B C21B -79.1(8)
C24B P2B C22B C23B -62.6(9)
C20B P2B C22B C23B -173.7(8)
Pt1B P2B C22B C23B 64.1(8)
C22B P2B C24B C25B -56.4(9)
C20B P2B C24B C25B 48.7(9)
Pt1B P2B C24B C25B 172.3(7)
